data_7249099
loop_
_publ_author_name
'Vaganova, Tamara'
'Gatilov, Yurij'
'Kryuchkova, Natalia'
'Pishchur, Denis'
'Malykhin, Evgenij'

_publ_section_title
;
 Competition of intermolecular interactions in the self-assembly of
 co-crystals of trifluoro-meta-arylenediamines (benzene, nitrobenzene,
 pyridine) with 12-, 15-, and 18-membered crown ethers
;
_journal_issue 34
_journal_name_full CrystEngComm
_journal_page_first 4602
_journal_page_last 4616
_journal_paper_doi 10.1039/D4CE00612G
_journal_volume 26
_journal_year 2024
_chemical_formula_moiety '2(C6 H4 F3 N3 O2), C8 H16 O4'
_chemical_formula_sum 'C20 H24 F6 N6 O8'
_chemical_formula_weight 590.45
_chemical_melting_point 403
_chemical_name_systematic
;
Co-crystal of 2,4-diaminotrifluoronitrobenzene and 12-crown-4, 2:1
;
_space_group_crystal_system monoclinic
_space_group_IT_number 14
_space_group_name_Hall '-P 2ybc'
_space_group_name_H-M_alt 'P 1 21/c 1'
_atom_sites_solution_hydrogens geom
_atom_sites_solution_primary direct
_atom_sites_solution_secondary difmap
_audit_creation_method SHELXL-2018/3
_audit_update_record
;
2024-06-14 deposited with the CCDC.	2024-07-22 downloaded from the CCDC.
;
_cell_angle_alpha 90
_cell_angle_beta 90.584(5)
_cell_angle_gamma 90
_cell_formula_units_Z 4
_cell_length_a 15.4617(18)
_cell_length_b 21.673(3)
_cell_length_c 7.3234(8)
_cell_measurement_reflns_used 9950
_cell_measurement_temperature 296(2)
_cell_measurement_theta_max 23.77
_cell_measurement_theta_min 2.63
_cell_volume 2454.0(5)
_computing_cell_refinement 'Bruker SAINT'
_computing_data_collection 'Bruker APEX2'
_computing_data_reduction 'Bruker SAINT'
_computing_molecular_graphics 'Bruker SHELXTL'
_computing_publication_material 'Bruker SHELXTL'
_computing_structure_refinement 'SHELXL-2018/3 (Sheldrick, 2018)'
_computing_structure_solution 'SHELXS-97 (Sheldrick 2008)'
_diffrn_ambient_temperature 296(2)
_diffrn_measured_fraction_theta_full 1.000
_diffrn_measured_fraction_theta_max 0.987
_diffrn_measurement_device_type 'Bruker APEX-II CCD'
_diffrn_measurement_method '\f and \w scans'
_diffrn_radiation_type MoK\a
_diffrn_radiation_wavelength 0.71073
_diffrn_reflns_av_R_equivalents 0.0558
_diffrn_reflns_av_unetI/netI 0.1265
_diffrn_reflns_Laue_measured_fraction_full 1.000
_diffrn_reflns_Laue_measured_fraction_max 0.987
_diffrn_reflns_limit_h_max 19
_diffrn_reflns_limit_h_min -19
_diffrn_reflns_limit_k_max 26
_diffrn_reflns_limit_k_min -26
_diffrn_reflns_limit_l_max 9
_diffrn_reflns_limit_l_min -9
_diffrn_reflns_number 43266
_diffrn_reflns_point_group_measured_fraction_full 1.000
_diffrn_reflns_point_group_measured_fraction_max 0.987
_diffrn_reflns_theta_full 25.242
_diffrn_reflns_theta_max 26.219
_diffrn_reflns_theta_min 1.317
_exptl_absorpt_coefficient_mu 0.152
_exptl_absorpt_correction_T_max 0.9583
_exptl_absorpt_correction_T_min 0.8028
_exptl_absorpt_correction_type multi-scan
_exptl_absorpt_process_details SADABS-2016/2
_exptl_crystal_colour orange
_exptl_crystal_density_diffrn 1.598
_exptl_crystal_description prismoid
_exptl_crystal_F_000 1216
_exptl_crystal_size_max 0.650
_exptl_crystal_size_mid 0.180
_exptl_crystal_size_min 0.080
_refine_diff_density_max 0.913
_refine_diff_density_min -0.450
_refine_diff_density_rms 0.114
_refine_ls_extinction_method none
_refine_ls_goodness_of_fit_ref 1.363
_refine_ls_hydrogen_treatment constr
_refine_ls_matrix_type full
_refine_ls_number_parameters 361
_refine_ls_number_reflns 4876
_refine_ls_number_restraints 0
_refine_ls_restrained_S_all 1.363
_refine_ls_R_factor_all 0.1992
_refine_ls_R_factor_gt 0.1404
_refine_ls_shift/su_max 0.004
_refine_ls_shift/su_mean 0.000
_refine_ls_structure_factor_coef Fsqd
_refine_ls_weighting_details 'w=1/[\s^2^(Fo^2^)+(0.2000P)^2^] where P=(Fo^2^+2Fc^2^)/3'
_refine_ls_weighting_scheme calc
_refine_ls_wR_factor_gt 0.4282
_refine_ls_wR_factor_ref 0.4467
_reflns_Friedel_coverage 0.000
_reflns_number_gt 2325
_reflns_number_total 4876
_reflns_threshold_expression 'I > 2\s(I)'
_cod_data_source_file d4ce00612g2.cif
_cod_data_source_block t7021_4_2C12cr4
_cod_depositor_comments 'Adding full bibliography for 7249096--7249100.cif.'
_cod_original_sg_symbol_H-M 'P 21/c'
_cod_database_code 7249099
_shelx_shelxl_version_number 2018/3
_shelx_space_group_comment
;
The symmetry employed for this shelxl refinement is uniquely defined
by the following loop, which should always be used as a source of
symmetry information in preference to the above space-group names.
They are only intended as comments.
;
_shelx_estimated_absorpt_t_min 0.908
_shelx_estimated_absorpt_t_max 0.988

loop_
_space_group_symop_operation_xyz
'x, y, z'
'-x, y+1/2, -z+1/2'
'-x, -y, -z'
'x, -y-1/2, z-1/2'

loop_
_atom_site_label
_atom_site_type_symbol
_atom_site_fract_x
_atom_site_fract_y
_atom_site_fract_z
_atom_site_U_iso_or_equiv
_atom_site_adp_type
_atom_site_occupancy
_atom_site_site_symmetry_order
_atom_site_calc_flag
_atom_site_refinement_flags_posn
_atom_site_refinement_flags_adp
_atom_site_refinement_flags_occupancy
_atom_site_disorder_assembly
_atom_site_disorder_group
F1 F 0.8143(3) 0.60683(18) 0.4164(6) 0.0607(13) Uani 1 1 d . . . . .
N1 N 0.7083(5) 0.8112(3) 0.5182(10) 0.0602(19) Uani 1 1 d . . . . .
C1 C 0.7730(5) 0.7710(3) 0.4572(10) 0.0414(17) Uani 1 1 d . . . . .
O1 O 0.6371(5) 0.7930(3) 0.5550(11) 0.093(2) Uani 1 1 d . . . . .
N2 N 0.6834(4) 0.6786(3) 0.5121(10) 0.0595(18) Uani 1 1 d . . . . .
H2A H 0.678499 0.639042 0.512029 0.071 Uiso 1 1 calc R U . . .
H2B H 0.640616 0.701200 0.544901 0.071 Uiso 1 1 calc R U . . .
F2 F 0.9937(3) 0.7760(2) 0.2937(8) 0.0794(17) Uani 1 1 d . . . . .
O2 O 0.7241(5) 0.8668(3) 0.5322(12) 0.093(2) Uani 1 1 d . . . . .
C2 C 0.7581(5) 0.7050(3) 0.4609(10) 0.0450(18) Uani 1 1 d . . . . .
N3 N 0.9714(5) 0.6512(3) 0.3069(11) 0.071(2) Uani 1 1 d . . . . .
H3A H 0.963549 0.611902 0.308671 0.085 Uiso 1 1 calc R U . . .
H3B H 1.020503 0.666023 0.274415 0.085 Uiso 1 1 calc R U . . .
F3 F 0.8688(4) 0.8531(2) 0.3836(8) 0.0796(17) Uani 1 1 d . . . . .
C3 C 0.8270(5) 0.6697(3) 0.4082(10) 0.0453(18) Uani 1 1 d . . . . .
C4 C 0.9067(5) 0.6895(3) 0.3551(10) 0.0446(18) Uani 1 1 d . . . . .
C5 C 0.9178(5) 0.7537(4) 0.3539(12) 0.052(2) Uani 1 1 d . . . . .
C6 C 0.8535(5) 0.7922(3) 0.4009(11) 0.053(2) Uani 1 1 d . . . . .
O5 O 0.5098(5) 0.5121(3) 0.2466(8) 0.080(2) Uani 1 1 d . . . . .
O6 O 0.3690(5) 0.4501(3) 0.4604(12) 0.106(3) Uani 1 1 d . . . . .
C13 C 0.4768(10) 0.4558(5) 0.2195(17) 0.119(5) Uani 1 1 d . . . . .
H13A H 0.502754 0.426374 0.303636 0.142 Uiso 1 1 calc R U . . .
H13B H 0.487349 0.442065 0.095647 0.142 Uiso 1 1 calc R U . . .
C14 C 0.3823(6) 0.4614(5) 0.2525(12) 0.072(3) Uani 1 1 d . . . . .
H14A H 0.350642 0.430997 0.181139 0.086 Uiso 1 1 calc R U . . .
H14B H 0.361998 0.502154 0.218386 0.086 Uiso 1 1 calc R U . . .
C15 C 0.3571(8) 0.5051(5) 0.5523(17) 0.100(4) Uani 1 1 d . . . . .
H15A H 0.296268 0.515881 0.558080 0.120 Uiso 1 1 calc R U . . .
H15B H 0.388476 0.538529 0.494999 0.120 Uiso 1 1 calc R U . . .
C16 C 0.3923(7) 0.4912(5) 0.7336(14) 0.083(3) Uani 1 1 d . . . . .
H16A H 0.368657 0.451974 0.772419 0.100 Uiso 1 1 calc R U . . .
H16B H 0.371545 0.522388 0.817423 0.100 Uiso 1 1 calc R U . . .
O7 O -0.1211(4) 1.0505(3) 0.4620(9) 0.0755(19) Uani 1 1 d . . . . .
O8 O -0.0264(5) 0.9857(3) 0.7650(8) 0.0731(19) Uani 1 1 d . . . . .
C17 C -0.1584(6) 1.0152(6) 0.5944(14) 0.090(4) Uani 1 1 d . . . . .
H17A H -0.157599 0.972044 0.559548 0.108 Uiso 1 1 calc R U . . .
H17B H -0.217960 1.027682 0.612062 0.108 Uiso 1 1 calc R U . . .
C18 C -0.1071(6) 1.0247(5) 0.7657(12) 0.071(3) Uani 1 1 d . . . . .
H18A H -0.091329 1.067908 0.776672 0.085 Uiso 1 1 calc R U . . .
H18B H -0.142024 1.013864 0.870146 0.085 Uiso 1 1 calc R U . . .
C19 C 0.0448(6) 1.0195(5) 0.7439(15) 0.083(3) Uani 1 1 d . . . . .
H19A H 0.052384 1.046095 0.849459 0.100 Uiso 1 1 calc R U . . .
H19B H 0.037658 1.045700 0.637300 0.100 Uiso 1 1 calc R U . . .
C20 C 0.1209(6) 0.9822(4) 0.7225(11) 0.063(2) Uani 1 1 d . . . . .
H20A H 0.123444 0.951728 0.819444 0.076 Uiso 1 1 calc R U . . .
H20B H 0.171868 1.008101 0.733152 0.076 Uiso 1 1 calc R U . . .
O3 O 0.1359(5) 0.7069(3) 0.4753(13) 0.102(3) Uani 1 1 d . . . . .
F4 F 0.3143(3) 0.89403(18) 0.6148(6) 0.0591(13) Uani 1 1 d . . . . .
O4 O 0.2227(5) 0.6334(3) 0.5125(13) 0.100(3) Uani 1 1 d . . . . .
N4 N 0.2060(5) 0.6884(3) 0.5233(9) 0.0562(18) Uani 1 1 d . . . . .
N5 N 0.1822(4) 0.8218(3) 0.5151(10) 0.063(2) Uani 1 1 d . . . . .
H5A H 0.178865 0.861380 0.508323 0.076 Uiso 1 1 calc R U . . .
H5B H 0.138343 0.799488 0.485047 0.076 Uiso 1 1 calc R U . . .
F5 F 0.4952(3) 0.7248(2) 0.7377(8) 0.0752(16) Uani 1 1 d . . . . .
N6 N 0.4731(4) 0.8492(3) 0.7254(10) 0.067(2) Uani 1 1 d . . . . .
H6A H 0.465644 0.888500 0.726494 0.080 Uiso 1 1 calc R U . . .
H6B H 0.522215 0.833761 0.757103 0.080 Uiso 1 1 calc R U . . .
F6 F 0.3696(3) 0.6477(2) 0.6515(8) 0.0794(17) Uani 1 1 d . . . . .
C7 C 0.2718(5) 0.7297(3) 0.5781(10) 0.0432(18) Uani 1 1 d . . . . .
C8 C 0.2572(4) 0.7945(3) 0.5737(11) 0.0443(18) Uani 1 1 d . . . . .
C9 C 0.3275(5) 0.8326(3) 0.6216(10) 0.0425(18) Uani 1 1 d . . . . .
C10 C 0.4076(4) 0.8117(3) 0.6740(10) 0.0447(18) Uani 1 1 d . . . . .
C11 C 0.4182(5) 0.7473(4) 0.6814(11) 0.050(2) Uani 1 1 d . . . . .
C12 C 0.3529(5) 0.7082(3) 0.6326(11) 0.051(2) Uani 1 1 d . . . . .

loop_
_atom_site_aniso_label
_atom_site_aniso_U_11
_atom_site_aniso_U_22
_atom_site_aniso_U_33
_atom_site_aniso_U_23
_atom_site_aniso_U_13
_atom_site_aniso_U_12
F1 0.063(3) 0.024(2) 0.095(3) -0.003(2) 0.007(2) -0.006(2)
N1 0.067(5) 0.040(4) 0.073(5) -0.013(3) -0.011(4) 0.017(4)
C1 0.046(4) 0.025(4) 0.053(4) -0.002(3) -0.006(3) 0.006(3)
O1 0.063(4) 0.066(5) 0.149(7) -0.015(4) 0.024(4) 0.008(4)
N2 0.060(4) 0.034(4) 0.084(5) 0.000(3) 0.014(4) -0.006(3)
F2 0.062(3) 0.056(3) 0.121(5) 0.013(3) 0.006(3) -0.017(3)
O2 0.098(5) 0.036(4) 0.145(7) -0.006(4) -0.001(5) 0.017(4)
C2 0.050(5) 0.034(4) 0.052(4) -0.003(3) -0.004(3) -0.005(3)
N3 0.060(5) 0.037(4) 0.117(6) 0.001(4) 0.014(4) -0.004(3)
F3 0.091(4) 0.028(3) 0.120(4) 0.010(3) -0.004(3) -0.014(2)
C3 0.051(5) 0.027(4) 0.058(5) -0.007(3) -0.002(4) 0.001(3)
C4 0.047(5) 0.033(4) 0.053(4) 0.004(3) -0.004(3) -0.003(3)
C5 0.045(5) 0.042(5) 0.068(5) 0.001(4) -0.003(4) -0.013(4)
C6 0.071(6) 0.029(4) 0.058(5) 0.000(3) -0.012(4) -0.003(4)
O5 0.137(6) 0.036(4) 0.067(4) 0.002(3) 0.030(4) -0.018(4)
O6 0.111(6) 0.044(4) 0.165(8) -0.033(4) 0.071(5) -0.040(4)
C13 0.199(16) 0.062(8) 0.096(8) -0.010(6) 0.043(9) 0.025(9)
C14 0.062(6) 0.086(8) 0.067(6) -0.013(5) -0.020(5) -0.001(5)
C15 0.108(9) 0.069(8) 0.125(10) -0.003(7) 0.042(8) -0.011(7)
C16 0.076(7) 0.094(8) 0.079(7) 0.038(6) 0.042(5) 0.035(6)
O7 0.064(4) 0.059(4) 0.103(5) 0.019(4) -0.009(3) 0.002(3)
O8 0.096(5) 0.038(4) 0.086(5) 0.017(3) 0.005(4) 0.000(3)
C17 0.051(6) 0.125(10) 0.094(8) 0.045(7) 0.013(5) 0.024(6)
C18 0.071(6) 0.074(7) 0.067(6) -0.016(5) 0.020(5) 0.015(5)
C19 0.058(6) 0.093(9) 0.098(8) -0.012(6) -0.015(5) -0.002(6)
C20 0.055(5) 0.073(7) 0.061(5) -0.001(4) -0.012(4) -0.006(5)
O3 0.062(5) 0.069(5) 0.174(8) -0.019(5) -0.021(5) -0.009(4)
F4 0.060(3) 0.024(2) 0.094(3) 0.003(2) -0.005(2) 0.0010(19)
O4 0.092(5) 0.049(5) 0.160(8) -0.007(4) -0.005(5) -0.014(4)
N4 0.062(5) 0.038(4) 0.070(4) 0.001(3) 0.005(4) -0.014(4)
N5 0.048(4) 0.044(4) 0.098(5) 0.003(4) -0.016(4) 0.007(3)
F5 0.047(3) 0.057(3) 0.121(4) 0.012(3) -0.005(3) 0.016(2)
N6 0.051(4) 0.043(4) 0.106(6) -0.003(4) -0.014(4) -0.002(3)
F6 0.084(4) 0.025(3) 0.129(5) 0.005(3) 0.002(3) 0.008(2)
C7 0.045(4) 0.034(4) 0.050(4) 0.001(3) 0.007(3) -0.002(3)
C8 0.040(4) 0.029(4) 0.064(5) 0.001(3) 0.004(3) 0.003(3)
C9 0.052(5) 0.022(4) 0.054(4) 0.002(3) 0.007(3) 0.001(3)
C10 0.036(4) 0.034(4) 0.064(5) -0.008(4) 0.003(3) 0.001(3)
C11 0.038(4) 0.039(4) 0.073(5) 0.009(4) -0.004(4) 0.006(3)
C12 0.056(5) 0.026(4) 0.071(5) 0.004(4) -0.001(4) 0.009(3)

loop_
_atom_type_symbol
_atom_type_description
_atom_type_scat_dispersion_real
_atom_type_scat_dispersion_imag
_atom_type_scat_source
C C 0.0033 0.0016 'International Tables Vol C Tables 4.2.6.8 and 6.1.1.4'
H H 0.0000 0.0000 'International Tables Vol C Tables 4.2.6.8 and 6.1.1.4'
N N 0.0061 0.0033 'International Tables Vol C Tables 4.2.6.8 and 6.1.1.4'
O O 0.0106 0.0060 'International Tables Vol C Tables 4.2.6.8 and 6.1.1.4'
F F 0.0171 0.0103 'International Tables Vol C Tables 4.2.6.8 and 6.1.1.4'

loop_
_geom_angle_atom_site_label_1
_geom_angle_atom_site_label_2
_geom_angle_atom_site_label_3
_geom_angle
_geom_angle_site_symmetry_1
_geom_angle_site_symmetry_3
_geom_angle_publ_flag
O1 N1 O2 119.0(7) . . ?
O1 N1 C1 121.6(7) . . ?
O2 N1 C1 119.5(8) . . ?
C6 C1 N1 122.1(7) . . ?
C6 C1 C2 118.2(7) . . ?
N1 C1 C2 119.6(7) . . ?
C2 N2 H2A 120.0 . . ?
C2 N2 H2B 120.0 . . ?
H2A N2 H2B 120.0 . . ?
N2 C2 C3 120.8(7) . . ?
N2 C2 C1 124.2(7) . . ?
C3 C2 C1 115.0(7) . . ?
C4 N3 H3A 120.0 . . ?
C4 N3 H3B 120.0 . . ?
H3A N3 H3B 120.0 . . ?
C2 C3 C4 127.6(7) . . ?
C2 C3 F1 115.4(6) . . ?
C4 C3 F1 117.0(6) . . ?
N3 C4 C3 123.6(7) . . ?
N3 C4 C5 121.2(7) . . ?
C3 C4 C5 115.2(7) . . ?
C6 C5 F2 120.6(7) . . ?
C6 C5 C4 121.5(7) . . ?
F2 C5 C4 117.7(7) . . ?
C5 C6 F3 116.9(8) . . ?
C5 C6 C1 122.4(7) . . ?
F3 C6 C1 120.6(7) . . ?
C13 O5 C16 110.4(9) . 3_666 ?
C15 O6 C14 111.1(8) . . ?
O5 C13 C14 106.0(9) . . ?
O5 C13 H13A 110.5 . . ?
C14 C13 H13A 110.5 . . ?
O5 C13 H13B 110.5 . . ?
C14 C13 H13B 110.5 . . ?
H13A C13 H13B 108.7 . . ?
C13 C14 O6 106.6(8) . . ?
C13 C14 H14A 110.4 . . ?
O6 C14 H14A 110.4 . . ?
C13 C14 H14B 110.4 . . ?
O6 C14 H14B 110.4 . . ?
H14A C14 H14B 108.6 . . ?
O6 C15 C16 102.3(10) . . ?
O6 C15 H15A 111.3 . . ?
C16 C15 H15A 111.3 . . ?
O6 C15 H15B 111.3 . . ?
C16 C15 H15B 111.3 . . ?
H15A C15 H15B 109.2 . . ?
C15 C16 O5 117.3(8) . 3_666 ?
C15 C16 H16A 108.0 . . ?
O5 C16 H16A 108.0 3_666 . ?
C15 C16 H16B 108.0 . . ?
O5 C16 H16B 108.0 3_666 . ?
H16A C16 H16B 107.2 . . ?
C17 O7 C20 111.9(8) . 3_576 ?
C19 O8 C18 112.1(7) . . ?
O7 C17 C18 107.1(9) . . ?
O7 C17 H17A 110.3 . . ?
C18 C17 H17A 110.3 . . ?
O7 C17 H17B 110.3 . . ?
C18 C17 H17B 110.3 . . ?
H17A C17 H17B 108.5 . . ?
O8 C18 C17 110.6(7) . . ?
O8 C18 H18A 109.5 . . ?
C17 C18 H18A 109.5 . . ?
O8 C18 H18B 109.5 . . ?
C17 C18 H18B 109.5 . . ?
H18A C18 H18B 108.1 . . ?
O8 C19 C20 112.4(9) . . ?
O8 C19 H19A 109.1 . . ?
C20 C19 H19A 109.1 . . ?
O8 C19 H19B 109.1 . . ?
C20 C19 H19B 109.1 . . ?
H19A C19 H19B 107.9 . . ?
C19 C20 O7 111.5(7) . 3_576 ?
C19 C20 H20A 109.3 . . ?
O7 C20 H20A 109.3 3_576 . ?
C19 C20 H20B 109.3 . . ?
O7 C20 H20B 109.3 3_576 . ?
H20A C20 H20B 108.0 . . ?
O3 N4 O4 119.7(7) . . ?
O3 N4 C7 121.1(7) . . ?
O4 N4 C7 118.9(7) . . ?
C8 N5 H5A 120.0 . . ?
C8 N5 H5B 120.0 . . ?
H5A N5 H5B 120.0 . . ?
C10 N6 H6A 120.0 . . ?
C10 N6 H6B 120.0 . . ?
H6A N6 H6B 120.0 . . ?
C12 C7 C8 118.6(7) . . ?
C12 C7 N4 121.0(7) . . ?
C8 C7 N4 120.4(7) . . ?
N5 C8 C9 118.3(7) . . ?
N5 C8 C7 124.7(7) . . ?
C9 C8 C7 116.9(6) . . ?
F4 C9 C10 118.3(6) . . ?
F4 C9 C8 117.1(6) . . ?
C10 C9 C8 124.7(6) . . ?
N6 C10 C9 123.6(7) . . ?
N6 C10 C11 120.0(7) . . ?
C9 C10 C11 116.3(6) . . ?
F5 C11 C12 120.4(7) . . ?
F5 C11 C10 118.2(7) . . ?
C12 C11 C10 121.3(7) . . ?
C11 C12 F6 116.0(7) . . ?
C11 C12 C7 122.1(7) . . ?
F6 C12 C7 121.8(7) . . ?

loop_
_geom_bond_atom_site_label_1
_geom_bond_atom_site_label_2
_geom_bond_distance
_geom_bond_site_symmetry_2
_geom_bond_publ_flag
F1 C3 1.378(8) . ?
N1 O1 1.203(9) . ?
N1 O2 1.233(9) . ?
N1 C1 1.403(10) . ?
C1 C6 1.394(11) . ?
C1 C2 1.448(10) . ?
N2 C2 1.346(9) . ?
N2 H2A 0.8600 . ?
N2 H2B 0.8600 . ?
F2 C5 1.348(9) . ?
C2 C3 1.370(10) . ?
N3 C4 1.351(10) . ?
N3 H3A 0.8600 . ?
N3 H3B 0.8600 . ?
F3 C6 1.346(8) . ?
C3 C4 1.366(10) . ?
C4 C5 1.401(11) . ?
C5 C6 1.345(11) . ?
O5 C13 1.337(14) . ?
O5 C16 1.520(12) 3_666 ?
O6 C15 1.383(12) . ?
O6 C14 1.558(12) . ?
C13 C14 1.488(16) . ?
C13 H13A 0.9700 . ?
C13 H13B 0.9700 . ?
C14 H14A 0.9700 . ?
C14 H14B 0.9700 . ?
C15 C16 1.461(16) . ?
C15 H15A 0.9700 . ?
C15 H15B 0.9700 . ?
C16 H16A 0.9700 . ?
C16 H16B 0.9700 . ?
O7 C17 1.367(11) . ?
O7 C20 1.526(11) 3_576 ?
O8 C19 1.333(11) . ?
O8 C18 1.507(11) . ?
C17 C18 1.492(14) . ?
C17 H17A 0.9700 . ?
C17 H17B 0.9700 . ?
C18 H18A 0.9700 . ?
C18 H18B 0.9700 . ?
C19 C20 1.438(13) . ?
C19 H19A 0.9700 . ?
C19 H19B 0.9700 . ?
C20 H20A 0.9700 . ?
C20 H20B 0.9700 . ?
O3 N4 1.205(9) . ?
F4 C9 1.347(7) . ?
O4 N4 1.222(9) . ?
N4 C7 1.410(10) . ?
N5 C8 1.368(9) . ?
N5 H5A 0.8600 . ?
N5 H5B 0.8600 . ?
F5 C11 1.347(8) . ?
N6 C10 1.348(10) . ?
N6 H6A 0.8600 . ?
N6 H6B 0.8600 . ?
F6 C12 1.343(8) . ?
C7 C12 1.391(10) . ?
C7 C8 1.423(10) . ?
C8 C9 1.407(10) . ?
C9 C10 1.371(10) . ?
C10 C11 1.407(11) . ?
C11 C12 1.363(11) . ?

loop_
_geom_torsion_atom_site_label_1
_geom_torsion_atom_site_label_2
_geom_torsion_atom_site_label_3
_geom_torsion_atom_site_label_4
_geom_torsion
_geom_torsion_site_symmetry_1
_geom_torsion_site_symmetry_2
_geom_torsion_site_symmetry_3
_geom_torsion_site_symmetry_4
_geom_torsion_publ_flag
O1 N1 C1 C6 175.0(8) . . . . ?
O2 N1 C1 C6 -4.0(11) . . . . ?
O1 N1 C1 C2 -8.3(11) . . . . ?
O2 N1 C1 C2 172.7(7) . . . . ?
C6 C1 C2 N2 -179.9(7) . . . . ?
N1 C1 C2 N2 3.3(11) . . . . ?
C6 C1 C2 C3 0.4(10) . . . . ?
N1 C1 C2 C3 -176.5(7) . . . . ?
N2 C2 C3 C4 -179.2(7) . . . . ?
C1 C2 C3 C4 0.6(11) . . . . ?
N2 C2 C3 F1 -1.5(10) . . . . ?
C1 C2 C3 F1 178.2(6) . . . . ?
C2 C3 C4 N3 179.3(8) . . . . ?
F1 C3 C4 N3 1.7(11) . . . . ?
C2 C3 C4 C5 -0.5(11) . . . . ?
F1 C3 C4 C5 -178.1(6) . . . . ?
N3 C4 C5 C6 179.7(8) . . . . ?
C3 C4 C5 C6 -0.5(11) . . . . ?
N3 C4 C5 F2 3.5(11) . . . . ?
C3 C4 C5 F2 -176.7(7) . . . . ?
F2 C5 C6 F3 0.4(11) . . . . ?
C4 C5 C6 F3 -175.7(7) . . . . ?
F2 C5 C6 C1 177.5(7) . . . . ?
C4 C5 C6 C1 1.4(12) . . . . ?
N1 C1 C6 C5 175.4(7) . . . . ?
C2 C1 C6 C5 -1.3(11) . . . . ?
N1 C1 C6 F3 -7.6(11) . . . . ?
C2 C1 C6 F3 175.7(6) . . . . ?
C16 O5 C13 C14 165.0(8) 3_666 . . . ?
O5 C13 C14 O6 -88.4(10) . . . . ?
C15 O6 C14 C13 101.8(11) . . . . ?
C14 O6 C15 C16 -150.3(8) . . . . ?
O6 C15 C16 O5 74.6(12) . . . 3_666 ?
C20 O7 C17 C18 141.4(8) 3_576 . . . ?
C19 O8 C18 C17 108.7(10) . . . . ?
O7 C17 C18 O8 -80.5(11) . . . . ?
C18 O8 C19 C20 -173.5(7) . . . . ?
O8 C19 C20 O7 70.7(11) . . . 3_576 ?
O3 N4 C7 C12 -179.7(8) . . . . ?
O4 N4 C7 C12 -4.9(12) . . . . ?
O3 N4 C7 C8 -1.4(12) . . . . ?
O4 N4 C7 C8 173.4(8) . . . . ?
C12 C7 C8 N5 176.9(8) . . . . ?
N4 C7 C8 N5 -1.4(11) . . . . ?
C12 C7 C8 C9 1.4(10) . . . . ?
N4 C7 C8 C9 -176.9(7) . . . . ?
N5 C8 C9 F4 3.2(10) . . . . ?
C7 C8 C9 F4 179.0(6) . . . . ?
N5 C8 C9 C10 -176.7(7) . . . . ?
C7 C8 C9 C10 -1.0(11) . . . . ?
F4 C9 C10 N6 2.5(11) . . . . ?
C8 C9 C10 N6 -177.6(7) . . . . ?
F4 C9 C10 C11 179.2(6) . . . . ?
C8 C9 C10 C11 -0.9(11) . . . . ?
N6 C10 C11 F5 -1.1(11) . . . . ?
C9 C10 C11 F5 -178.0(7) . . . . ?
N6 C10 C11 C12 179.1(8) . . . . ?
C9 C10 C11 C12 2.3(11) . . . . ?
F5 C11 C12 F6 2.5(12) . . . . ?
C10 C11 C12 F6 -177.8(7) . . . . ?
F5 C11 C12 C7 178.4(7) . . . . ?
C10 C11 C12 C7 -1.9(13) . . . . ?
C8 C7 C12 C11 -0.1(12) . . . . ?
N4 C7 C12 C11 178.2(7) . . . . ?
C8 C7 C12 F6 175.6(7) . . . . ?
N4 C7 C12 F6 -6.1(12) . . . . ?
